data_7127346
loop_
_publ_author_name
'Spitzer, Fabian'
'Bal\'azs, G\'abor'
'Gra\&sl, Christian'
'Scheer, Manfred'

_publ_section_title
;
 Iron \b-diiminate complexes with As<sub>2</sub>-, As<sub>4</sub>- and
 As<sub>8</sub>-ligands.
;
_journal_issue 86
_journal_name_full 'Chemical communications (Cambridge, England)'
_journal_page_first 13209
_journal_page_last 13212
_journal_paper_doi 10.1039/d0cc05173j
_journal_volume 56
_journal_year 2020
_chemical_formula_moiety 'C76 H84 As8 Fe4 N8, 1(C7 H8)'
_chemical_formula_sum 'C83 H92 As8 Fe4 N8'
_chemical_formula_weight 2024.40
_space_group_crystal_system monoclinic
_space_group_IT_number 15
_space_group_name_Hall '-C 2yc'
_space_group_name_H-M_alt 'C 1 2/c 1'
_atom_sites_solution_hydrogens geom
_atom_sites_solution_primary dual
_audit_creation_date 2016-11-25
_audit_creation_method
;
Olex2 1.2
(compiled 2016.11.07 svn.r3352 for OlexSys, GUI svn.r5261)
;
_audit_update_record
;
2020-07-27 deposited with the CCDC.	2020-09-28 downloaded from the CCDC.
;
_cell_angle_alpha 90
_cell_angle_beta 103.716(3)
_cell_angle_gamma 90
_cell_formula_units_Z 4
_cell_length_a 24.8828(7)
_cell_length_b 12.9874(3)
_cell_length_c 26.3513(7)
_cell_measurement_reflns_used 6647
_cell_measurement_temperature 123(1)
_cell_measurement_theta_max 73.8940
_cell_measurement_theta_min 3.3900
_cell_volume 8272.9(4)
_computing_cell_refinement 'CrysAlisPro 1.171.38.43 (Rigaku OD, 2015)'
_computing_data_collection 'CrysAlisPro 1.171.38.43 (Rigaku OD, 2015)'
_computing_data_reduction 'CrysAlisPro 1.171.38.43 (Rigaku OD, 2015)'
_computing_molecular_graphics 'Olex2 (Dolomanov et al., 2009)'
_computing_publication_material 'Olex2 (Dolomanov et al., 2009)'
_computing_structure_refinement 'ShelXL (Sheldrick, 2015)'
_computing_structure_solution 'ShelXT (Sheldrick, 2015)'
_diffrn_ambient_environment N~2~
_diffrn_ambient_temperature 123(1)
_diffrn_detector 'CCD plate'
_diffrn_detector_area_resol_mean 4.1818
_diffrn_detector_type TitanS2
_diffrn_measured_fraction_theta_full 0.995
_diffrn_measured_fraction_theta_max 0.967
_diffrn_measurement_details
;
List of Runs (angles in degrees, time in seconds):

  # Type    Start    End  Width  t~exp~   \w     \q     \k     \f   Frames
#--------------------------------------------------------------------------
  1  \w    -50.00  26.00   1.00    7.50    --  -44.56  38.00   0.00   76
  2  \w    -50.00  26.00   1.00    7.50    --  -44.56  38.00-120.00   76
  3  \w     82.00 173.00   1.00   30.00    --  104.50  45.00-180.00   91
  4  \w     36.00  98.00   1.00   30.00    --  104.50 -45.00 150.00   62
  5  \w     32.00  91.00   1.00   30.00    --  104.50 -30.00 -60.00   59
  6  \w     36.00  98.00   1.00   30.00    --  104.50 -45.00  60.00   62
  7  \w     81.00 177.00   1.00   30.00    --  104.50  30.00 -90.00   96
  8  \w     32.00  91.00   1.00   30.00    --  104.50 -30.00   0.00   59
  9  \w   -116.00 -14.00   1.00    7.50    --  -44.56 -77.00 -90.00  102
 10  \w     21.00 114.00   1.00    7.50    --   44.56  57.00  90.00   93
 11  \w     33.00  79.00   1.00   30.00    --  104.50-125.00   0.00   46
;
_diffrn_measurement_device 'four-circle diffractometer'
_diffrn_measurement_device_type 'GV1000, TitanS2'
_diffrn_measurement_method '\w scans'
_diffrn_orient_matrix_type 'CrysAlisPro convention (1999,Acta A55,543-557)'
_diffrn_orient_matrix_UB_11 0.0438546000
_diffrn_orient_matrix_UB_12 -0.0820777000
_diffrn_orient_matrix_UB_13 -0.0027989000
_diffrn_orient_matrix_UB_21 0.0000066000
_diffrn_orient_matrix_UB_22 -0.0353521000
_diffrn_orient_matrix_UB_23 0.0558056000
_diffrn_orient_matrix_UB_31 -0.0462531000
_diffrn_orient_matrix_UB_32 -0.0780146000
_diffrn_orient_matrix_UB_33 -0.0223218000
_diffrn_radiation_monochromator mirror
_diffrn_radiation_probe x-ray
_diffrn_radiation_type CuK\a
_diffrn_radiation_wavelength 1.54184
_diffrn_reflns_av_R_equivalents 0.0447
_diffrn_reflns_av_unetI/netI 0.0505
_diffrn_reflns_Laue_measured_fraction_full 0.995
_diffrn_reflns_Laue_measured_fraction_max 0.967
_diffrn_reflns_limit_h_max 30
_diffrn_reflns_limit_h_min -30
_diffrn_reflns_limit_k_max 11
_diffrn_reflns_limit_k_min -15
_diffrn_reflns_limit_l_max 32
_diffrn_reflns_limit_l_min -31
_diffrn_reflns_number 22193
_diffrn_reflns_point_group_measured_fraction_full 0.995
_diffrn_reflns_point_group_measured_fraction_max 0.967
_diffrn_reflns_theta_full 67.684
_diffrn_reflns_theta_max 74.607
_diffrn_reflns_theta_min 3.453
_diffrn_source 'gradient vaccum rotating-anode X-ray tube'
_diffrn_source_type 'GV1000 (Cu) X-ray Source'
_exptl_absorpt_coefficient_mu 9.439
_exptl_absorpt_correction_T_max 0.517
_exptl_absorpt_correction_T_min 0.425
_exptl_absorpt_correction_type gaussian
_exptl_absorpt_process_details
;
CrysAlisPro 1.171.38.43 (Rigaku Oxford Diffraction, 2015)
Numerical absorption correction based on gaussian integration over
			a multifaceted crystal model
Empirical absorption correction using spherical harmonics,
 implemented in SCALE3 ABSPACK scaling algorithm.
;
_exptl_crystal_colour 'dark black'
_exptl_crystal_colour_modifier dark
_exptl_crystal_colour_primary black
_exptl_crystal_density_diffrn 1.625
_exptl_crystal_description block
_exptl_crystal_F_000 4056
_exptl_crystal_recrystallization_method 'from saturated toluene/Et2O solution'
_exptl_crystal_size_max 0.144
_exptl_crystal_size_mid 0.115
_exptl_crystal_size_min 0.107
_refine_diff_density_max 0.577
_refine_diff_density_min -0.636
_refine_diff_density_rms 0.082
_refine_ls_extinction_method none
_refine_ls_goodness_of_fit_ref 1.014
_refine_ls_hydrogen_treatment constr
_refine_ls_matrix_type full
_refine_ls_number_parameters 571
_refine_ls_number_reflns 8197
_refine_ls_number_restraints 456
_refine_ls_restrained_S_all 0.988
_refine_ls_R_factor_all 0.0541
_refine_ls_R_factor_gt 0.0346
_refine_ls_shift/su_max 0.002
_refine_ls_shift/su_mean 0.000
_refine_ls_structure_factor_coef Fsqd
_refine_ls_weighting_details 'w=1/[\s^2^(Fo^2^)+(0.0271P)^2^] where P=(Fo^2^+2Fc^2^)/3'
_refine_ls_weighting_scheme calc
_refine_ls_wR_factor_gt 0.0667
_refine_ls_wR_factor_ref 0.0732
_reflns_Friedel_coverage 0.000
_reflns_number_gt 6357
_reflns_number_total 8197
_reflns_threshold_expression 'I > 2\s(I)'
_cod_data_source_file d0cc05173j2.cif
_cod_data_source_block fs283_1_abs
_cod_depositor_comments 'Adding full bibliography for 7127343--7127347.cif.'
_cod_database_code 7127346
_chemical_oxdiff_formula 'C76 H84 As8 Fe4 N8 (C7H8)'
_shelx_space_group_comment
;
The symmetry employed for this shelxl refinement is uniquely defined
by the following loop, which should always be used as a source of
symmetry information in preference to the above space-group names.
They are only intended as comments.
;
_reflns_odcompleteness_completeness 99.47
_reflns_odcompleteness_iscentric 1
_reflns_odcompleteness_theta 66.97
_olex2_refinement_description
;
1. Fixed Uiso
 At 1.2 times of:
  All C(H) groups
 At 1.5 times of:
  All C(H,H,H) groups
2. Restrained distances
 C46-C47
 1.51 with sigma of 0.02
 C39-C40
 1.51 with sigma of 0.02
 C47-C48 \\sim C48-C49 \\sim C49-C50 \\sim C50-C51 \\sim C51-C52 \\sim C52-C47
 with sigma of 0.02
 C47-C51 \\sim C47-C49 \\sim C52-C50 \\sim C48-C52 \\sim C49-C51 \\sim C48-C50
 with sigma of 0.04
 C46-C52 \\sim C46-C48
 with sigma of 0.04
 C40-C45 \\sim C45-C44 \\sim C44-C43 \\sim C43-C42 \\sim C42-C41 \\sim C41-C40
 with sigma of 0.02
 C40-C42 \\sim C40-C44 \\sim C41-C43 \\sim C45-C41 \\sim C44-C42 \\sim C45-C43
 with sigma of 0.04
 C39-C41 \\sim C39-C45
 with sigma of 0.04
3. Restrained planarity
 C46, C47, C48, C49, C50, C51, C52
 with sigma of 0.1
 C39, C40, C45, C44, C43, C42, C41
 with sigma of 0.1
4. Uiso/Uaniso restraints and constraints
C46 \\sim C47 \\sim C48 \\sim C49 \\sim C50 \\sim C51 \\sim C52: within 2A with
sigma of 0.04 and sigma for terminal atoms of 0.08
C39 \\sim C40 \\sim C45 \\sim C44 \\sim C43 \\sim C42 \\sim C41: within 2A with
sigma of 0.04 and sigma for terminal atoms of 0.08
C39 \\sim C40 \\sim C45 \\sim C44 \\sim C43 \\sim C42 \\sim C41 \\sim C46 \\sim
C47 \\sim C48 \\sim C49 \\sim C50 \\sim C51 \\sim C52: within 2A with sigma of
0.04 and sigma for terminal atoms of 0.08
Uanis(C51) \\sim Ueq, Uanis(C46) \\sim Ueq, Uanis(C47) \\sim Ueq, Uanis(C48)
\\sim Ueq, Uanis(C52) \\sim Ueq, Uanis(C49) \\sim Ueq, Uanis(C50) \\sim Ueq,
Uanis(C41) \\sim Ueq, Uanis(C39) \\sim Ueq, Uanis(C40) \\sim Ueq, Uanis(C45)
\\sim Ueq, Uanis(C44) \\sim Ueq, Uanis(C42) \\sim Ueq, Uanis(C43) \\sim Ueq:
with sigma of 0.1 and sigma for terminal atoms of 0.2
Uanis(C46) \\sim Ueq, Uanis(C39) \\sim Ueq, Uanis(C40) \\sim Ueq, Uanis(C45)
\\sim Ueq, Uanis(C41) \\sim Ueq, Uanis(C44) \\sim Ueq, Uanis(C42) \\sim Ueq,
Uanis(C51) \\sim Ueq, Uanis(C52) \\sim Ueq, Uanis(C43) \\sim Ueq, Uanis(C50)
\\sim Ueq, Uanis(C47) \\sim Ueq, Uanis(C49) \\sim Ueq, Uanis(C48) \\sim Ueq:
with sigma of 0.01 and sigma for terminal atoms of 0.01
5. Rigid body (RIGU) restrains
 C46, C47, C48, C49, C50, C51, C52
 with sigma for 1-2 distances of 0.004 and sigma for 1-3 distances of 0.004
 C39, C40, C45, C44, C43, C42, C41
 with sigma for 1-2 distances of 0.004 and sigma for 1-3 distances of 0.004
6. Others
 Sof(C46)=Sof(H46A)=Sof(H46B)=Sof(H46C)=Sof(C47)=Sof(C48)=Sof(H48)=Sof(C49)=
 Sof(H49)=Sof(C50)=Sof(H50)=Sof(C51)=Sof(H51)=Sof(C52)=Sof(H52)=0.5*(1-FVAR(2))
 Sof(C39)=Sof(H39A)=Sof(H39B)=Sof(H39C)=Sof(C40)=Sof(C45)=Sof(H45)=Sof(C44)=
 Sof(H44)=Sof(C43)=Sof(H43)=Sof(C42)=Sof(H42)=Sof(C41)=Sof(H41)=0.5*FVAR(2)
7.a Aromatic/amide H refined with riding coordinates:
 C22(H22), C20(H20), C35(H35), C21(H21), C3(H3), C33(H33), C34(H34), C1(H1),
 C16(H16), C25(H25), C27(H27), C6(H6), C2(H2), C15(H15), C14(H14), C26(H26),
 C8(H8), C7(H7), C45(H45), C44(H44), C43(H43), C42(H42), C41(H41), C48(H48),
 C49(H49), C50(H50), C51(H51), C52(H52)
7.b Idealised Me refined as rotating group:
 C38(H38A,H38B,H38C), C37(H37A,H37B,H37C), C30(H30A,H30B,H30C), C11(H11A,H11B,
 H11C), C19(H19A,H19B,H19C), C18(H18A,H18B,H18C), C10(H10A,H10B,H10C), C29(H29A,
 H29B,H29C), C39(H39A,H39B,H39C), C46(H46A,H46B,H46C)
;
_shelx_shelxl_version_number 2016/6
_olex2_submission_special_instructions 'No special instructions were received'
_oxdiff_exptl_absorpt_empirical_details
;
Empirical correction (ABSPACK) includes:
- Absorption correction using spherical harmonics
- Frame scaling
;
_oxdiff_exptl_absorpt_empirical_full_max 1.499
_oxdiff_exptl_absorpt_empirical_full_min 0.813

loop_
_space_group_symop_operation_xyz
'x, y, z'
'-x, y, -z+1/2'
'x+1/2, y+1/2, z'
'-x+1/2, y+1/2, -z+1/2'
'-x, -y, -z'
'x, -y, z-1/2'
'-x+1/2, -y+1/2, -z'
'x+1/2, -y+1/2, z-1/2'

loop_
_atom_site_label
_atom_site_type_symbol
_atom_site_fract_x
_atom_site_fract_y
_atom_site_fract_z
_atom_site_U_iso_or_equiv
_atom_site_adp_type
_atom_site_occupancy
_atom_site_site_symmetry_order
_atom_site_calc_flag
_atom_site_refinement_flags_posn
_atom_site_refinement_flags_adp
_atom_site_refinement_flags_occupancy
_atom_site_disorder_assembly
_atom_site_disorder_group
As5 As 0.500000 0.57290(4) 0.250000 0.02424(12) Uani 1 2 d S T P . .
As3 As 0.50903(2) 0.38515(3) 0.34508(2) 0.02605(9) Uani 1 1 d . . . . .
As4 As 0.43527(2) 0.45278(3) 0.27466(2) 0.02551(9) Uani 1 1 d . . . . .
As1 As 0.500000 0.19778(4) 0.250000 0.02649(12) Uani 1 2 d S T P . .
As2 As 0.57115(2) 0.31823(3) 0.29399(2) 0.02633(9) Uani 1 1 d . . . . .
Fe2 Fe 0.53310(2) 0.57696(4) 0.34898(2) 0.02388(12) Uani 1 1 d . . . . .
Fe1 Fe 0.48472(2) 0.19381(4) 0.34201(2) 0.02675(13) Uani 1 1 d . . . . .
N4 N 0.60932(11) 0.6156(2) 0.38579(10) 0.0253(6) Uani 1 1 d . . . . .
N1 N 0.41212(12) 0.1544(2) 0.35498(11) 0.0300(7) Uani 1 1 d . . . . .
N2 N 0.52508(13) 0.0886(2) 0.39169(11) 0.0298(7) Uani 1 1 d . . . . .
N3 N 0.49845(11) 0.6798(2) 0.38719(10) 0.0248(6) Uani 1 1 d . . . . .
C23 C 0.65519(14) 0.5599(3) 0.37484(13) 0.0277(7) Uani 1 1 d . . . . .
C31 C 0.43985(14) 0.6838(3) 0.37991(13) 0.0259(7) Uani 1 1 d . . . . .
C12 C 0.36622(15) 0.2186(3) 0.33144(14) 0.0309(8) Uani 1 1 d . . . . .
C4 C 0.58429(16) 0.0879(3) 0.40351(14) 0.0326(8) Uani 1 1 d . . . . .
C32 C 0.41555(15) 0.6244(3) 0.41304(13) 0.0295(8) Uani 1 1 d . . . . .
C22 C 0.62167(15) 0.6897(3) 0.42112(14) 0.0320(8) Uani 1 1 d . . . . .
H22 H 0.659009 0.701848 0.435493 0.038 Uiso 1 1 calc R . . . .
C24 C 0.67553(16) 0.4735(3) 0.40493(15) 0.0340(8) Uani 1 1 d . . . . .
C20 C 0.52705(15) 0.7436(3) 0.42274(13) 0.0304(8) Uani 1 1 d . . . . .
H20 H 0.506689 0.788085 0.438583 0.036 Uiso 1 1 calc R . . . .
C5 C 0.61231(17) 0.0300(3) 0.37334(15) 0.0385(9) Uani 1 1 d . . . . .
C36 C 0.40781(15) 0.7468(3) 0.34093(13) 0.0307(8) Uani 1 1 d . . . . .
C35 C 0.35084(15) 0.7466(3) 0.33529(14) 0.0361(9) Uani 1 1 d . . . . .
H35 H 0.328828 0.787375 0.309534 0.043 Uiso 1 1 calc R . . . .
C17 C 0.35486(16) 0.3050(3) 0.35794(15) 0.0363(9) Uani 1 1 d . . . . .
C28 C 0.67840(16) 0.5934(3) 0.33419(15) 0.0351(9) Uani 1 1 d . . . . .
C13 C 0.33496(16) 0.1942(3) 0.28099(15) 0.0382(9) Uani 1 1 d . . . . .
C38 C 0.45122(16) 0.5633(3) 0.45660(14) 0.0361(9) Uani 1 1 d . . . . .
H38A H 0.474000 0.516891 0.442551 0.054 Uiso 1 1 calc GR . . . .
H38B H 0.428182 0.524725 0.474218 0.054 Uiso 1 1 calc GR . . . .
H38C H 0.474300 0.609268 0.480911 0.054 Uiso 1 1 calc GR . . . .
C21 C 0.58399(16) 0.7510(3) 0.43878(14) 0.0353(9) Uani 1 1 d . . . . .
H21 H 0.598332 0.801272 0.463427 0.042 Uiso 1 1 calc R . . . .
C3 C 0.50086(17) 0.0231(3) 0.41754(15) 0.0380(9) Uani 1 1 d . . . . .
H3 H 0.523903 -0.021957 0.440160 0.046 Uiso 1 1 calc R . . . .
C37 C 0.43446(16) 0.8146(3) 0.30773(14) 0.0356(9) Uani 1 1 d . . . . .
H37A H 0.455850 0.866951 0.329120 0.053 Uiso 1 1 calc GR . . . .
H37B H 0.406346 0.846249 0.280985 0.053 Uiso 1 1 calc GR . . . .
H37C H 0.458225 0.773835 0.291859 0.053 Uiso 1 1 calc GR . . . .
C33 C 0.35831(15) 0.6278(3) 0.40531(14) 0.0346(9) Uani 1 1 d . . . . .
H33 H 0.341472 0.588635 0.426718 0.042 Uiso 1 1 calc R . . . .
C9 C 0.61339(18) 0.1483(3) 0.44528(16) 0.0401(9) Uani 1 1 d . . . . .
C34 C 0.32601(16) 0.6875(4) 0.36690(15) 0.0389(9) Uani 1 1 d . . . . .
H34 H 0.287767 0.688162 0.362206 0.047 Uiso 1 1 calc R . . . .
C1 C 0.40415(17) 0.0780(3) 0.38515(16) 0.0413(10) Uani 1 1 d . . . . .
H1 H 0.367890 0.065224 0.387005 0.050 Uiso 1 1 calc R . . . .
C16 C 0.31209(18) 0.3699(4) 0.33302(18) 0.0472(11) Uani 1 1 d . . . . .
H16 H 0.304013 0.428373 0.350192 0.057 Uiso 1 1 calc R . . . .
C25 C 0.71875(18) 0.4195(4) 0.39260(18) 0.0471(11) Uani 1 1 d . . . . .
H25 H 0.732498 0.360861 0.411537 0.057 Uiso 1 1 calc R . . . .
C27 C 0.72162(18) 0.5370(4) 0.32381(17) 0.0493(11) Uani 1 1 d . . . . .
H27 H 0.737347 0.557444 0.296741 0.059 Uiso 1 1 calc R . . . .
C6 C 0.6699(2) 0.0359(4) 0.38485(19) 0.0551(13) Uani 1 1 d . . . . .
H6 H 0.689388 -0.001694 0.365027 0.066 Uiso 1 1 calc R . . . .
C2 C 0.44470(19) 0.0147(4) 0.41441(18) 0.0482(11) Uani 1 1 d . . . . .
H2 H 0.433272 -0.037639 0.433508 0.058 Uiso 1 1 calc R . . . .
C30 C 0.65198(18) 0.4432(4) 0.45000(17) 0.0491(11) Uani 1 1 d . . . . .
H30A H 0.657900 0.497755 0.475319 0.074 Uiso 1 1 calc GR . . . .
H30B H 0.669918 0.381759 0.465791 0.074 Uiso 1 1 calc GR . . . .
H30C H 0.613022 0.430750 0.437816 0.074 Uiso 1 1 calc GR . . . .
C11 C 0.5810(2) -0.0410(3) 0.33122(16) 0.0466(11) Uani 1 1 d . . . . .
H11A H 0.564367 -0.095333 0.346871 0.070 Uiso 1 1 calc GR . . . .
H11B H 0.606079 -0.069853 0.312422 0.070 Uiso 1 1 calc GR . . . .
H11C H 0.552707 -0.002817 0.307576 0.070 Uiso 1 1 calc GR . . . .
C19 C 0.34579(18) 0.0980(4) 0.25403(17) 0.0531(12) Uani 1 1 d . . . . .
H19A H 0.383031 0.098957 0.249723 0.080 Uiso 1 1 calc GR . . . .
H19B H 0.320426 0.093787 0.220393 0.080 Uiso 1 1 calc GR . . . .
H19C H 0.340879 0.039314 0.274635 0.080 Uiso 1 1 calc GR . . . .
C18 C 0.38851(19) 0.3294(4) 0.41194(17) 0.0531(12) Uani 1 1 d . . . . .
H18A H 0.391778 0.268831 0.433336 0.080 Uiso 1 1 calc GR . . . .
H18B H 0.370544 0.382836 0.426949 0.080 Uiso 1 1 calc GR . . . .
H18C H 0.424676 0.352151 0.410007 0.080 Uiso 1 1 calc GR . . . .
C10 C 0.5825(2) 0.2083(4) 0.47822(16) 0.0512(12) Uani 1 1 d . . . . .
H10A H 0.562520 0.263549 0.457919 0.077 Uiso 1 1 calc GR . . . .
H10B H 0.608307 0.236097 0.508070 0.077 Uiso 1 1 calc GR . . . .
H10C H 0.557006 0.163603 0.489657 0.077 Uiso 1 1 calc GR . . . .
C15 C 0.28172(19) 0.3486(4) 0.28340(19) 0.0553(13) Uani 1 1 d . . . . .
H15 H 0.253624 0.392956 0.266965 0.066 Uiso 1 1 calc R . . . .
C14 C 0.29294(18) 0.2618(4) 0.25818(17) 0.0538(12) Uani 1 1 d . . . . .
H14 H 0.271772 0.247733 0.224793 0.065 Uiso 1 1 calc R . . . .
C26 C 0.74167(19) 0.4522(4) 0.3523(2) 0.0567(13) Uani 1 1 d . . . . .
H26 H 0.770966 0.415769 0.344609 0.068 Uiso 1 1 calc R . . . .
C29 C 0.65741(19) 0.6883(4) 0.30352(18) 0.0520(12) Uani 1 1 d . . . . .
H29A H 0.618272 0.682201 0.289376 0.078 Uiso 1 1 calc GR . . . .
H29B H 0.675734 0.696121 0.275528 0.078 Uiso 1 1 calc GR . . . .
H29C H 0.664786 0.747382 0.325993 0.078 Uiso 1 1 calc GR . . . .
C8 C 0.6703(2) 0.1511(4) 0.4554(2) 0.0578(13) Uani 1 1 d . . . . .
H8 H 0.689954 0.190563 0.483076 0.069 Uiso 1 1 calc R . . . .
C7 C 0.6984(2) 0.0968(4) 0.4254(2) 0.0623(15) Uani 1 1 d . . . . .
H7 H 0.736753 0.100942 0.432262 0.075 Uiso 1 1 calc R . . . .
C39 C 0.8003(7) 0.5741(13) 0.4823(7) 0.055(5) Uani 0.258(7) 1 d D U . A -1
H39A H 0.821657 0.588228 0.457095 0.082 Uiso 0.258(7) 1 calc GR . . A -1
H39B H 0.772137 0.524551 0.468160 0.082 Uiso 0.258(7) 1 calc GR . . A -1
H39C H 0.824136 0.547207 0.513554 0.082 Uiso 0.258(7) 1 calc GR . . A -1
C40 C 0.7737(7) 0.6724(14) 0.4948(8) 0.039(4) Uani 0.258(7) 1 d D U . A -1
C45 C 0.7701(10) 0.7548(16) 0.4610(8) 0.042(4) Uani 0.258(7) 1 d D U . A -1
H45 H 0.783754 0.749555 0.431137 0.050 Uiso 0.258(7) 1 calc R . . A -1
C44 C 0.7458(14) 0.8450(18) 0.4720(10) 0.047(5) Uani 0.258(7) 1 d D U . A -1
H44 H 0.742473 0.900104 0.448942 0.057 Uiso 0.258(7) 1 calc R . . A -1
C43 C 0.7264(12) 0.8550(18) 0.5170(10) 0.042(5) Uani 0.258(7) 1 d D U . A -1
H43 H 0.712113 0.917474 0.524971 0.050 Uiso 0.258(7) 1 calc R . . A -1
C42 C 0.7285(11) 0.7713(18) 0.5497(9) 0.040(5) Uani 0.258(7) 1 d D U . A -1
H42 H 0.714217 0.776170 0.579199 0.048 Uiso 0.258(7) 1 calc R . . A -1
C41 C 0.7521(14) 0.6800(19) 0.5384(11) 0.042(5) Uani 0.258(7) 1 d D U . A -1
H41 H 0.753433 0.623418 0.560257 0.051 Uiso 0.258(7) 1 calc R . . A -1
C46 C 0.7056(8) 0.8427(17) 0.5632(7) 0.061(6) Uani 0.242(7) 1 d D U . A -2
H46A H 0.719847 0.911541 0.568852 0.092 Uiso 0.242(7) 1 calc GR . . A -2
H46B H 0.714800 0.805195 0.595482 0.092 Uiso 0.242(7) 1 calc GR . . A -2
H46C H 0.666171 0.845038 0.550483 0.092 Uiso 0.242(7) 1 calc GR . . A -2
C47 C 0.7305(6) 0.7908(14) 0.5242(7) 0.029(3) Uani 0.242(7) 1 d D U . A -2
C48 C 0.7390(10) 0.8437(18) 0.4817(8) 0.042(4) Uani 0.242(7) 1 d D U . A -2
H48 H 0.729991 0.913195 0.477474 0.050 Uiso 0.242(7) 1 calc R . . A -2
C49 C 0.7613(9) 0.7929(17) 0.4453(8) 0.045(4) Uani 0.242(7) 1 d D U . A -2
H49 H 0.766008 0.827733 0.415783 0.054 Uiso 0.242(7) 1 calc R . . A -2
C50 C 0.7765(10) 0.6910(18) 0.4524(9) 0.044(4) Uani 0.242(7) 1 d D U . A -2
H50 H 0.791696 0.657762 0.427812 0.053 Uiso 0.242(7) 1 calc R . . A -2
C51 C 0.7695(12) 0.6371(17) 0.4960(9) 0.040(5) Uani 0.242(7) 1 d D U . A -2
H51 H 0.780086 0.568532 0.501206 0.048 Uiso 0.242(7) 1 calc R . . A -2
C52 C 0.7463(13) 0.6889(16) 0.5313(10) 0.036(5) Uani 0.242(7) 1 d D U . A -2
H52 H 0.741204 0.654113 0.560660 0.043 Uiso 0.242(7) 1 calc R . . A -2

loop_
_atom_site_aniso_label
_atom_site_aniso_U_11
_atom_site_aniso_U_22
_atom_site_aniso_U_33
_atom_site_aniso_U_23
_atom_site_aniso_U_13
_atom_site_aniso_U_12
As5 0.0248(3) 0.0250(3) 0.0228(3) 0.000 0.0052(2) 0.000
As3 0.0284(2) 0.0273(2) 0.02255(18) 0.00037(15) 0.00625(14) -0.00050(16)
As4 0.02101(18) 0.0293(2) 0.02712(19) 0.00011(15) 0.00744(14) 0.00105(16)
As1 0.0301(3) 0.0251(3) 0.0242(3) 0.000 0.0062(2) 0.000
As2 0.02251(19) 0.0290(2) 0.02641(19) 0.00078(16) 0.00362(14) 0.00277(16)
Fe2 0.0201(3) 0.0279(3) 0.0232(3) -0.0045(2) 0.0043(2) 0.0000(2)
Fe1 0.0273(3) 0.0274(3) 0.0260(3) 0.0050(2) 0.0073(2) 0.0000(2)
N4 0.0210(14) 0.0301(16) 0.0239(14) -0.0013(12) 0.0032(11) -0.0007(13)
N1 0.0298(16) 0.0317(17) 0.0290(15) 0.0001(13) 0.0078(13) -0.0047(14)
N2 0.0342(17) 0.0270(16) 0.0280(15) 0.0041(12) 0.0070(13) 0.0032(13)
N3 0.0248(15) 0.0256(15) 0.0235(14) -0.0021(12) 0.0044(11) 0.0012(12)
C23 0.0220(17) 0.035(2) 0.0268(17) -0.0027(15) 0.0066(14) 0.0001(15)
C31 0.0189(16) 0.0319(19) 0.0266(17) -0.0049(14) 0.0047(13) 0.0021(15)
C12 0.0247(18) 0.036(2) 0.0332(19) 0.0027(16) 0.0090(15) -0.0044(16)
C4 0.035(2) 0.029(2) 0.0332(19) 0.0076(15) 0.0061(16) 0.0034(16)
C32 0.0283(19) 0.033(2) 0.0271(18) -0.0029(15) 0.0057(14) 0.0030(16)
C22 0.0191(17) 0.041(2) 0.0338(19) -0.0038(17) 0.0020(14) 0.0006(16)
C24 0.029(2) 0.035(2) 0.036(2) 0.0004(16) 0.0021(16) 0.0021(16)
C20 0.0277(19) 0.033(2) 0.0312(19) -0.0047(16) 0.0080(15) 0.0027(16)
C5 0.042(2) 0.041(2) 0.033(2) 0.0108(17) 0.0108(17) 0.0129(19)
C36 0.031(2) 0.032(2) 0.0275(18) -0.0041(15) 0.0032(15) 0.0061(16)
C35 0.0255(19) 0.049(2) 0.0317(19) -0.0045(17) 0.0022(15) 0.0107(18)
C17 0.030(2) 0.037(2) 0.044(2) 0.0005(18) 0.0118(17) -0.0032(17)
C28 0.0284(19) 0.044(2) 0.035(2) -0.0002(17) 0.0115(16) -0.0004(17)
C13 0.0264(19) 0.050(3) 0.039(2) -0.0019(19) 0.0089(16) -0.0074(18)
C38 0.035(2) 0.042(2) 0.0325(19) 0.0064(17) 0.0099(16) 0.0037(18)
C21 0.030(2) 0.036(2) 0.037(2) -0.0159(17) 0.0006(16) -0.0011(17)
C3 0.042(2) 0.032(2) 0.041(2) 0.0112(17) 0.0113(18) 0.0042(18)
C37 0.038(2) 0.036(2) 0.0312(19) 0.0013(16) 0.0046(16) 0.0067(18)
C33 0.0257(19) 0.046(2) 0.034(2) -0.0021(17) 0.0115(15) -0.0019(17)
C9 0.040(2) 0.037(2) 0.039(2) 0.0052(18) 0.0004(18) -0.0005(19)
C34 0.0218(18) 0.056(3) 0.038(2) -0.0040(19) 0.0053(16) 0.0057(18)
C1 0.036(2) 0.043(2) 0.048(2) 0.0062(19) 0.0152(18) -0.0051(19)
C16 0.041(2) 0.038(3) 0.066(3) 0.000(2) 0.021(2) 0.002(2)
C25 0.040(2) 0.038(2) 0.062(3) 0.004(2) 0.009(2) 0.012(2)
C27 0.045(3) 0.063(3) 0.048(2) -0.001(2) 0.026(2) 0.007(2)
C6 0.045(3) 0.064(3) 0.059(3) 0.022(3) 0.019(2) 0.022(2)
C2 0.050(3) 0.040(3) 0.059(3) 0.021(2) 0.020(2) -0.003(2)
C30 0.042(2) 0.056(3) 0.049(3) 0.019(2) 0.009(2) 0.002(2)
C11 0.061(3) 0.040(2) 0.041(2) 0.0012(19) 0.018(2) 0.016(2)
C19 0.040(2) 0.070(3) 0.048(3) -0.020(2) 0.009(2) -0.015(2)
C18 0.046(3) 0.059(3) 0.054(3) -0.018(2) 0.011(2) -0.005(2)
C10 0.067(3) 0.042(3) 0.039(2) -0.0042(19) 0.002(2) -0.003(2)
C15 0.036(2) 0.066(3) 0.060(3) 0.018(3) 0.005(2) 0.006(2)
C14 0.035(2) 0.080(4) 0.041(2) 0.003(2) -0.0015(19) 0.001(2)
C26 0.043(3) 0.061(3) 0.072(3) -0.012(3) 0.025(2) 0.017(2)
C29 0.047(3) 0.060(3) 0.054(3) 0.019(2) 0.022(2) -0.001(2)
C8 0.048(3) 0.052(3) 0.063(3) 0.007(2) -0.008(2) -0.007(2)
C7 0.033(2) 0.070(4) 0.078(4) 0.023(3) 0.002(2) 0.010(2)
C39 0.055(8) 0.048(7) 0.058(8) -0.010(6) 0.009(6) -0.002(6)
C40 0.027(7) 0.043(7) 0.043(7) -0.006(6) 0.003(6) -0.002(6)
C45 0.031(7) 0.046(7) 0.047(8) -0.003(6) 0.007(6) -0.007(6)
C44 0.042(8) 0.046(7) 0.052(8) -0.003(6) 0.007(6) -0.002(7)
C43 0.031(8) 0.041(7) 0.049(8) -0.007(6) 0.003(6) -0.003(6)
C42 0.034(8) 0.039(7) 0.045(8) -0.007(6) 0.006(6) -0.003(6)
C41 0.039(9) 0.043(7) 0.044(8) -0.008(6) 0.007(7) 0.001(6)
C46 0.059(9) 0.069(9) 0.058(8) -0.018(7) 0.018(7) -0.003(7)
C47 0.021(6) 0.030(6) 0.033(6) -0.005(5) -0.001(5) -0.008(5)
C48 0.035(8) 0.043(7) 0.046(7) 0.006(6) 0.007(6) -0.006(6)
C49 0.037(8) 0.048(7) 0.050(7) 0.001(6) 0.009(6) -0.008(6)
C50 0.031(8) 0.048(7) 0.052(7) -0.002(6) 0.009(6) -0.003(6)
C51 0.034(8) 0.041(7) 0.042(8) -0.008(5) 0.004(6) -0.004(6)
C52 0.033(8) 0.035(6) 0.034(7) -0.002(6) 0.000(6) 0.000(6)

loop_
_atom_type_symbol
_atom_type_description
_atom_type_scat_dispersion_real
_atom_type_scat_dispersion_imag
_atom_type_scat_source
C C 0.0181 0.0091 'International Tables Vol C Tables 4.2.6.8 and 6.1.1.4'
H H 0.0000 0.0000 'International Tables Vol C Tables 4.2.6.8 and 6.1.1.4'
As As -0.9300 1.0051 'International Tables Vol C Tables 4.2.6.8 and 6.1.1.4'
Fe Fe -1.1336 3.1974 'International Tables Vol C Tables 4.2.6.8 and 6.1.1.4'
N N 0.0311 0.0180 'International Tables Vol C Tables 4.2.6.8 and 6.1.1.4'

loop_
_exptl_crystal_face_index_h
_exptl_crystal_face_index_k
_exptl_crystal_face_index_l
_exptl_crystal_face_perp_dist
-15 3 4 0.0704
-15 -3 7 0.0719
-3 2 16 0.0638
-14 -3 -2 0.0609
12 -3 7 0.0492
5 8 3 0.0645
13 -4 -8 0.0464
-2 7 9 0.0674
10 6 3 0.0690
6 7 -8 0.0546
12 0 8 0.0581
15 -3 -1 0.0418
-3 -5 -12 0.0492
6 -3 -16 0.0493
-11 -2 -8 0.0608
-8 3 -11 0.0536
-3 8 -1 0.0579
-11 5 -3 0.0585
14 2 -12 0.0455
0 -1 -17 0.0498
3 -8 -5 0.0571
-1 -1 17 0.0604
-13 1 13 0.0740
1 -3 15 0.0604
-6 -4 15 0.0700
8 -7 2 0.0447
-5 5 14 0.0674
-7 7 7 0.0648
-3 -8 1 0.0617
5 -7 7 0.0498

loop_
_geom_angle_atom_site_label_1
_geom_angle_atom_site_label_2
_geom_angle_atom_site_label_3
_geom_angle
_geom_angle_site_symmetry_1
_geom_angle_site_symmetry_3
_geom_angle_publ_flag
As4 As5 As4 100.45(3) 2_655 . ?
As4 As5 Fe2 102.288(18) . 2_655 ?
As4 As5 Fe2 79.265(16) 2_655 2_655 ?
As4 As5 Fe2 102.286(18) 2_655 . ?
As4 As5 Fe2 79.266(17) . . ?
Fe2 As5 Fe2 177.62(4) . 2_655 ?
As4 As3 Fe2 78.874(19) . . ?
As4 As3 Fe1 101.31(2) . . ?
As2 As3 As4 99.739(18) . . ?
As2 As3 Fe2 101.32(2) . . ?
As2 As3 Fe1 79.165(19) . . ?
Fe1 As3 Fe2 179.46(2) . . ?
As5 As4 As3 90.443(16) . . ?
As5 As4 As2 100.828(17) . 2_655 ?
As3 As4 As2 101.923(19) . 2_655 ?
As2 As1 As2 100.23(3) . 2_655 ?
As2 As1 Fe1 79.373(17) . . ?
As2 As1 Fe1 102.147(18) . 2_655 ?
As2 As1 Fe1 102.147(18) 2_655 . ?
As2 As1 Fe1 79.374(17) 2_655 2_655 ?
Fe1 As1 Fe1 177.67(4) . 2_655 ?
As3 As2 As4 102.172(19) . 2_655 ?
As3 As2 As1 90.421(16) . . ?
As1 As2 As4 100.968(18) . 2_655 ?
As5 Fe2 As3 85.57(2) . . ?
N4 Fe2 As5 123.21(8) . . ?
N4 Fe2 As3 117.04(9) . . ?
N4 Fe2 N3 93.54(12) . . ?
N3 Fe2 As5 117.36(8) . . ?
N3 Fe2 As3 123.28(9) . . ?
As1 Fe1 As3 85.56(2) . . ?
N1 Fe1 As3 117.64(10) . . ?
N1 Fe1 As1 121.19(9) . . ?
N1 Fe1 N2 92.73(13) . . ?
N2 Fe1 As3 124.61(9) . . ?
N2 Fe1 As1 118.35(9) . . ?
C23 N4 Fe2 119.2(2) . . ?
C22 N4 Fe2 124.4(2) . . ?
C22 N4 C23 116.4(3) . . ?
C12 N1 Fe1 116.2(2) . . ?
C1 N1 Fe1 124.9(3) . . ?
C1 N1 C12 118.8(3) . . ?
C4 N2 Fe1 118.7(2) . . ?
C3 N2 Fe1 124.1(3) . . ?
C3 N2 C4 117.1(3) . . ?
C31 N3 Fe2 120.6(2) . . ?
C20 N3 Fe2 123.6(2) . . ?
C20 N3 C31 115.7(3) . . ?
C24 C23 N4 119.2(3) . . ?
C24 C23 C28 121.6(3) . . ?
C28 C23 N4 119.2(3) . . ?
C32 C31 N3 118.3(3) . . ?
C36 C31 N3 120.3(3) . . ?
C36 C31 C32 121.4(3) . . ?
C17 C12 N1 119.4(3) . . ?
C17 C12 C13 121.7(4) . . ?
C13 C12 N1 118.9(4) . . ?
C5 C4 N2 120.4(4) . . ?
C5 C4 C9 120.9(4) . . ?
C9 C4 N2 118.7(3) . . ?
C31 C32 C38 120.1(3) . . ?
C33 C32 C31 118.0(3) . . ?
C33 C32 C38 121.9(3) . . ?
N4 C22 H22 117.0 . . ?
N4 C22 C21 126.1(3) . . ?
C21 C22 H22 117.0 . . ?
C23 C24 C30 120.3(4) . . ?
C25 C24 C23 118.0(4) . . ?
C25 C24 C30 121.7(4) . . ?
N3 C20 H20 116.6 . . ?
N3 C20 C21 126.8(3) . . ?
C21 C20 H20 116.6 . . ?
C4 C5 C6 118.3(4) . . ?
C4 C5 C11 120.5(4) . . ?
C6 C5 C11 121.1(4) . . ?
C31 C36 C37 121.0(3) . . ?
C35 C36 C31 117.7(4) . . ?
C35 C36 C37 121.2(3) . . ?
C36 C35 H35 119.1 . . ?
C34 C35 C36 121.8(4) . . ?
C34 C35 H35 119.1 . . ?
C12 C17 C16 118.5(4) . . ?
C12 C17 C18 120.9(4) . . ?
C16 C17 C18 120.6(4) . . ?
C23 C28 C29 121.0(4) . . ?
C27 C28 C23 117.9(4) . . ?
C27 C28 C29 121.2(4) . . ?
C12 C13 C19 121.1(4) . . ?
C14 C13 C12 117.2(4) . . ?
C14 C13 C19 121.7(4) . . ?
C32 C38 H38A 109.5 . . ?
C32 C38 H38B 109.5 . . ?
C32 C38 H38C 109.5 . . ?
H38A C38 H38B 109.5 . . ?
H38A C38 H38C 109.5 . . ?
H38B C38 H38C 109.5 . . ?
C22 C21 H21 117.3 . . ?
C20 C21 C22 125.5(3) . . ?
C20 C21 H21 117.3 . . ?
N2 C3 H3 116.7 . . ?
N2 C3 C2 126.7(4) . . ?
C2 C3 H3 116.7 . . ?
C36 C37 H37A 109.5 . . ?
C36 C37 H37B 109.5 . . ?
C36 C37 H37C 109.5 . . ?
H37A C37 H37B 109.5 . . ?
H37A C37 H37C 109.5 . . ?
H37B C37 H37C 109.5 . . ?
C32 C33 H33 119.1 . . ?
C34 C33 C32 121.7(4) . . ?
C34 C33 H33 119.1 . . ?
C4 C9 C10 120.1(4) . . ?
C8 C9 C4 118.8(4) . . ?
C8 C9 C10 121.1(4) . . ?
C35 C34 H34 120.3 . . ?
C33 C34 C35 119.4(4) . . ?
C33 C34 H34 120.3 . . ?
N1 C1 H1 116.9 . . ?
N1 C1 C2 126.1(4) . . ?
C2 C1 H1 116.9 . . ?
C17 C16 H16 119.6 . . ?
C15 C16 C17 120.8(4) . . ?
C15 C16 H16 119.6 . . ?
C24 C25 H25 119.7 . . ?
C24 C25 C26 120.5(4) . . ?
C26 C25 H25 119.7 . . ?
C28 C27 H27 119.3 . . ?
C26 C27 C28 121.5(4) . . ?
C26 C27 H27 119.3 . . ?
C5 C6 H6 119.6 . . ?
C7 C6 C5 120.7(4) . . ?
C7 C6 H6 119.6 . . ?
C3 C2 C1 125.3(4) . . ?
C3 C2 H2 117.3 . . ?
C1 C2 H2 117.3 . . ?
C24 C30 H30A 109.5 . . ?
C24 C30 H30B 109.5 . . ?
C24 C30 H30C 109.5 . . ?
H30A C30 H30B 109.5 . . ?
H30A C30 H30C 109.5 . . ?
H30B C30 H30C 109.5 . . ?
C5 C11 H11A 109.5 . . ?
C5 C11 H11B 109.5 . . ?
C5 C11 H11C 109.5 . . ?
H11A C11 H11B 109.5 . . ?
H11A C11 H11C 109.5 . . ?
H11B C11 H11C 109.5 . . ?
C13 C19 H19A 109.5 . . ?
C13 C19 H19B 109.5 . . ?
C13 C19 H19C 109.5 . . ?
H19A C19 H19B 109.5 . . ?
H19A C19 H19C 109.5 . . ?
H19B C19 H19C 109.5 . . ?
C17 C18 H18A 109.5 . . ?
C17 C18 H18B 109.5 . . ?
C17 C18 H18C 109.5 . . ?
H18A C18 H18B 109.5 . . ?
H18A C18 H18C 109.5 . . ?
H18B C18 H18C 109.5 . . ?
C9 C10 H10A 109.5 . . ?
C9 C10 H10B 109.5 . . ?
C9 C10 H10C 109.5 . . ?
H10A C10 H10B 109.5 . . ?
H10A C10 H10C 109.5 . . ?
H10B C10 H10C 109.5 . . ?
C16 C15 H15 120.1 . . ?
C14 C15 C16 119.9(4) . . ?
C14 C15 H15 120.1 . . ?
C13 C14 H14 119.0 . . ?
C15 C14 C13 122.0(4) . . ?
C15 C14 H14 119.0 . . ?
C25 C26 H26 119.8 . . ?
C27 C26 C25 120.5(4) . . ?
C27 C26 H26 119.8 . . ?
C28 C29 H29A 109.5 . . ?
C28 C29 H29B 109.5 . . ?
C28 C29 H29C 109.5 . . ?
H29A C29 H29B 109.5 . . ?
H29A C29 H29C 109.5 . . ?
H29B C29 H29C 109.5 . . ?
C9 C8 H8 119.4 . . ?
C7 C8 C9 121.1(5) . . ?
C7 C8 H8 119.4 . . ?
C6 C7 H7 119.9 . . ?
C8 C7 C6 120.2(5) . . ?
C8 C7 H7 119.9 . . ?
H39A C39 H39B 109.5 . . ?
H39A C39 H39C 109.5 . . ?
H39B C39 H39C 109.5 . . ?
C40 C39 H39A 109.5 . . ?
C40 C39 H39B 109.5 . . ?
C40 C39 H39C 109.5 . . ?
C45 C40 C39 118.6(15) . . ?
C41 C40 C39 121.3(15) . . ?
C41 C40 C45 120.1(13) . . ?
C40 C45 H45 120.5 . . ?
C44 C45 C40 119.1(13) . . ?
C44 C45 H45 120.5 . . ?
C45 C44 H44 119.4 . . ?
C45 C44 C43 121.2(15) . . ?
C43 C44 H44 119.4 . . ?
C44 C43 H43 120.3 . . ?
C42 C43 C44 119.4(14) . . ?
C42 C43 H43 120.3 . . ?
C43 C42 H42 120.2 . . ?
C43 C42 C41 119.5(14) . . ?
C41 C42 H42 120.2 . . ?
C40 C41 C42 120.6(14) . . ?
C40 C41 H41 119.7 . . ?
C42 C41 H41 119.7 . . ?
H46A C46 H46B 109.5 . . ?
H46A C46 H46C 109.5 . . ?
H46B C46 H46C 109.5 . . ?
C47 C46 H46A 109.5 . . ?
C47 C46 H46B 109.5 . . ?
C47 C46 H46C 109.5 . . ?
C48 C47 C46 120.6(16) . . ?
C48 C47 C52 119.7(13) . . ?
C52 C47 C46 119.7(15) . . ?
C47 C48 H48 120.3 . . ?
C47 C48 C49 119.5(14) . . ?
C49 C48 H48 120.3 . . ?
C48 C49 H49 119.8 . . ?
C50 C49 C48 120.4(15) . . ?
C50 C49 H49 119.8 . . ?
C49 C50 H50 119.6 . . ?
C49 C50 C51 120.8(15) . . ?
C51 C50 H50 119.6 . . ?
C50 C51 H51 121.1 . . ?
C52 C51 C50 117.8(15) . . ?
C52 C51 H51 121.1 . . ?
C47 C52 H52 119.1 . . ?
C51 C52 C47 121.8(15) . . ?
C51 C52 H52 119.1 . . ?

loop_
_geom_bond_atom_site_label_1
_geom_bond_atom_site_label_2
_geom_bond_distance
_geom_bond_site_symmetry_2
_geom_bond_publ_flag
As5 As4 2.4384(5) 2_655 ?
As5 As4 2.4384(5) . ?
As5 Fe2 2.5428(5) 2_655 ?
As5 Fe2 2.5427(5) . ?
As3 As4 2.4430(5) . ?
As3 As2 2.4379(5) . ?
As3 Fe2 2.5585(7) . ?
As3 Fe1 2.5544(7) . ?
As4 As2 2.4929(5) 2_655 ?
As1 As2 2.4397(5) . ?
As1 As2 2.4397(5) 2_655 ?
As1 Fe1 2.5421(5) . ?
As1 Fe1 2.5422(5) 2_655 ?
Fe2 N4 1.979(3) . ?
Fe2 N3 1.988(3) . ?
Fe1 N1 1.984(3) . ?
Fe1 N2 1.992(3) . ?
N4 C23 1.438(4) . ?
N4 C22 1.323(5) . ?
N1 C12 1.431(5) . ?
N1 C1 1.316(5) . ?
N2 C4 1.432(5) . ?
N2 C3 1.321(5) . ?
N3 C31 1.426(4) . ?
N3 C20 1.325(5) . ?
C23 C24 1.397(5) . ?
C23 C28 1.402(5) . ?
C31 C32 1.404(5) . ?
C31 C36 1.404(5) . ?
C12 C17 1.385(6) . ?
C12 C13 1.408(5) . ?
C4 C5 1.395(5) . ?
C4 C9 1.404(6) . ?
C32 C38 1.501(5) . ?
C32 C33 1.391(5) . ?
C22 H22 0.9300 . ?
C22 C21 1.392(5) . ?
C24 C25 1.386(6) . ?
C24 C30 1.496(5) . ?
C20 H20 0.9300 . ?
C20 C21 1.383(5) . ?
C5 C6 1.395(6) . ?
C5 C11 1.509(6) . ?
C36 C35 1.390(5) . ?
C36 C37 1.502(5) . ?
C35 H35 0.9300 . ?
C35 C34 1.381(6) . ?
C17 C16 1.394(6) . ?
C17 C18 1.504(6) . ?
C28 C27 1.382(6) . ?
C28 C29 1.498(6) . ?
C13 C19 1.493(6) . ?
C13 C14 1.388(6) . ?
C38 H38A 0.9600 . ?
C38 H38B 0.9600 . ?
C38 H38C 0.9600 . ?
C21 H21 0.9300 . ?
C3 H3 0.9300 . ?
C3 C2 1.385(6) . ?
C37 H37A 0.9600 . ?
C37 H37B 0.9600 . ?
C37 H37C 0.9600 . ?
C33 H33 0.9300 . ?
C33 C34 1.373(6) . ?
C9 C10 1.506(6) . ?
C9 C8 1.378(6) . ?
C34 H34 0.9300 . ?
C1 H1 0.9300 . ?
C1 C2 1.385(6) . ?
C16 H16 0.9300 . ?
C16 C15 1.375(6) . ?
C25 H25 0.9300 . ?
C25 C26 1.387(6) . ?
C27 H27 0.9300 . ?
C27 C26 1.359(7) . ?
C6 H6 0.9300 . ?
C6 C7 1.382(8) . ?
C2 H2 0.9300 . ?
C30 H30A 0.9600 . ?
C30 H30B 0.9600 . ?
C30 H30C 0.9600 . ?
C11 H11A 0.9600 . ?
C11 H11B 0.9600 . ?
C11 H11C 0.9600 . ?
C19 H19A 0.9600 . ?
C19 H19B 0.9600 . ?
C19 H19C 0.9600 . ?
C18 H18A 0.9600 . ?
C18 H18B 0.9600 . ?
C18 H18C 0.9600 . ?
C10 H10A 0.9600 . ?
C10 H10B 0.9600 . ?
C10 H10C 0.9600 . ?
C15 H15 0.9300 . ?
C15 C14 1.371(7) . ?
C14 H14 0.9300 . ?
C26 H26 0.9300 . ?
C29 H29A 0.9600 . ?
C29 H29B 0.9600 . ?
C29 H29C 0.9600 . ?
C8 H8 0.9300 . ?
C8 C7 1.369(7) . ?
C7 H7 0.9300 . ?
C39 H39A 0.9600 . ?
C39 H39B 0.9600 . ?
C39 H39C 0.9600 . ?
C39 C40 1.510(17) . ?
C40 C45 1.383(15) . ?
C40 C41 1.381(16) . ?
C45 H45 0.9300 . ?
C45 C44 1.380(16) . ?
C44 H44 0.9300 . ?
C44 C43 1.387(16) . ?
C43 H43 0.9300 . ?
C43 C42 1.381(16) . ?
C42 H42 0.9300 . ?
C42 C41 1.388(16) . ?
C41 H41 0.9300 . ?
C46 H46A 0.9600 . ?
C46 H46B 0.9600 . ?
C46 H46C 0.9600 . ?
C46 C47 1.480(16) . ?
C47 C48 1.373(16) . ?
C47 C52 1.381(16) . ?
C48 H48 0.9300 . ?
C48 C49 1.386(17) . ?
C49 H49 0.9300 . ?
C49 C50 1.377(17) . ?
C50 H50 0.9300 . ?
C50 C51 1.391(17) . ?
C51 H51 0.9300 . ?
C51 C52 1.380(17) . ?
C52 H52 0.9300 . ?

loop_
_geom_torsion_atom_site_label_1
_geom_torsion_atom_site_label_2
_geom_torsion_atom_site_label_3
_geom_torsion_atom_site_label_4
_geom_torsion
_geom_torsion_site_symmetry_1
_geom_torsion_site_symmetry_2
_geom_torsion_site_symmetry_3
_geom_torsion_site_symmetry_4
_geom_torsion_publ_flag
Fe2 N4 C23 C24 -90.9(4) . . . . ?
Fe2 N4 C23 C28 89.0(4) . . . . ?
Fe2 N4 C22 C21 1.0(6) . . . . ?
Fe2 N3 C31 C32 90.6(3) . . . . ?
Fe2 N3 C31 C36 -90.3(4) . . . . ?
Fe2 N3 C20 C21 0.8(6) . . . . ?
Fe1 N1 C12 C17 -87.4(4) . . . . ?
Fe1 N1 C12 C13 90.3(4) . . . . ?
Fe1 N1 C1 C2 2.6(6) . . . . ?
Fe1 N2 C4 C5 -89.6(4) . . . . ?
Fe1 N2 C4 C9 89.1(4) . . . . ?
Fe1 N2 C3 C2 1.0(6) . . . . ?
N4 C23 C24 C25 178.2(4) . . . . ?
N4 C23 C24 C30 -3.6(6) . . . . ?
N4 C23 C28 C27 -178.6(4) . . . . ?
N4 C23 C28 C29 2.2(6) . . . . ?
N4 C22 C21 C20 1.0(7) . . . . ?
N1 C12 C17 C16 176.1(3) . . . . ?
N1 C12 C17 C18 -2.7(6) . . . . ?
N1 C12 C13 C19 5.5(6) . . . . ?
N1 C12 C13 C14 -176.1(4) . . . . ?
N1 C1 C2 C3 1.4(8) . . . . ?
N2 C4 C5 C6 176.9(4) . . . . ?
N2 C4 C5 C11 -6.1(6) . . . . ?
N2 C4 C9 C10 2.8(6) . . . . ?
N2 C4 C9 C8 -177.4(4) . . . . ?
N2 C3 C2 C1 -3.5(8) . . . . ?
N3 C31 C32 C38 3.2(5) . . . . ?
N3 C31 C32 C33 -179.3(3) . . . . ?
N3 C31 C36 C35 179.3(3) . . . . ?
N3 C31 C36 C37 -2.7(5) . . . . ?
N3 C20 C21 C22 -2.0(7) . . . . ?
C23 N4 C22 C21 -178.0(4) . . . . ?
C23 C24 C25 C26 1.4(7) . . . . ?
C23 C28 C27 C26 -0.7(7) . . . . ?
C31 N3 C20 C21 176.6(4) . . . . ?
C31 C32 C33 C34 -0.5(6) . . . . ?
C31 C36 C35 C34 0.5(6) . . . . ?
C12 N1 C1 C2 -173.9(4) . . . . ?
C12 C17 C16 C15 0.3(6) . . . . ?
C12 C13 C14 C15 -0.4(7) . . . . ?
C4 N2 C3 C2 176.2(4) . . . . ?
C4 C5 C6 C7 0.5(7) . . . . ?
C4 C9 C8 C7 0.4(7) . . . . ?
C32 C31 C36 C35 -1.6(5) . . . . ?
C32 C31 C36 C37 176.4(3) . . . . ?
C32 C33 C34 C35 -0.6(6) . . . . ?
C22 N4 C23 C24 88.1(4) . . . . ?
C22 N4 C23 C28 -91.9(4) . . . . ?
C24 C23 C28 C27 1.4(6) . . . . ?
C24 C23 C28 C29 -177.8(4) . . . . ?
C24 C25 C26 C27 -0.8(8) . . . . ?
C20 N3 C31 C32 -85.4(4) . . . . ?
C20 N3 C31 C36 93.7(4) . . . . ?
C5 C4 C9 C10 -178.6(4) . . . . ?
C5 C4 C9 C8 1.3(6) . . . . ?
C5 C6 C7 C8 1.1(8) . . . . ?
C36 C31 C32 C38 -175.9(3) . . . . ?
C36 C31 C32 C33 1.6(5) . . . . ?
C36 C35 C34 C33 0.6(6) . . . . ?
C17 C12 C13 C19 -176.8(4) . . . . ?
C17 C12 C13 C14 1.6(6) . . . . ?
C17 C16 C15 C14 0.9(7) . . . . ?
C28 C23 C24 C25 -1.8(6) . . . . ?
C28 C23 C24 C30 176.5(4) . . . . ?
C28 C27 C26 C25 0.4(8) . . . . ?
C13 C12 C17 C16 -1.6(6) . . . . ?
C13 C12 C17 C18 179.6(4) . . . . ?
C38 C32 C33 C34 177.0(4) . . . . ?
C3 N2 C4 C5 95.0(4) . . . . ?
C3 N2 C4 C9 -86.3(5) . . . . ?
C37 C36 C35 C34 -177.5(4) . . . . ?
C9 C4 C5 C6 -1.7(6) . . . . ?
C9 C4 C5 C11 175.3(4) . . . . ?
C9 C8 C7 C6 -1.5(8) . . . . ?
C1 N1 C12 C17 89.4(5) . . . . ?
C1 N1 C12 C13 -92.9(4) . . . . ?
C16 C15 C14 C13 -0.8(7) . . . . ?
C30 C24 C25 C26 -176.8(4) . . . . ?
C11 C5 C6 C7 -176.4(4) . . . . ?
C19 C13 C14 C15 178.0(4) . . . . ?
C18 C17 C16 C15 179.1(4) . . . . ?
C10 C9 C8 C7 -179.8(4) . . . . ?
C29 C28 C27 C26 178.5(5) . . . . ?
C39 C40 C45 C44 -180.0(18) . . . . ?
C39 C40 C41 C42 179(2) . . . . ?
C40 C45 C44 C43 2(4) . . . . ?
C45 C40 C41 C42 -2(4) . . . . ?
C45 C44 C43 C42 -4(4) . . . . ?
C44 C43 C42 C41 3(4) . . . . ?
C43 C42 C41 C40 0(4) . . . . ?
C41 C40 C45 C44 2(2) . . . . ?
C46 C47 C48 C49 -178.7(17) . . . . ?
C46 C47 C52 C51 180(2) . . . . ?
C47 C48 C49 C50 -2(3) . . . . ?
C48 C47 C52 C51 -2(4) . . . . ?
C48 C49 C50 C51 0(4) . . . . ?
C49 C50 C51 C52 1(4) . . . . ?
C50 C51 C52 C47 0(4) . . . . ?
C52 C47 C48 C49 3(3) . . . . ?

loop_
_exptl_oxdiff_crystal_face_indexfrac_h
_exptl_oxdiff_crystal_face_indexfrac_k
_exptl_oxdiff_crystal_face_indexfrac_l
_exptl_oxdiff_crystal_face_x
_exptl_oxdiff_crystal_face_y
_exptl_oxdiff_crystal_face_z
-14.9904 3.0098 3.9968 -0.9156 0.1165 0.3693
-15.0020 -2.9907 7.0011 -0.4320 0.4963 0.7709
-2.9923 2.0018 15.9985 -0.3403 0.8220 -0.3749
-14.0039 -2.9912 -1.9989 -0.3630 -0.0059 0.9257
11.9931 -3.0081 7.0031 0.7532 0.4972 -0.4764
5.0159 7.9974 2.9947 -0.4448 -0.1156 -0.9228
12.9880 -4.0085 -7.9962 0.9210 -0.3044 -0.1095
-1.9837 7.0017 8.9949 -0.6869 0.2544 -0.6553
10.0109 5.9940 2.9965 -0.0613 -0.0446 -0.9975
6.0116 6.9969 -8.0046 -0.2882 -0.6940 -0.6452
11.9993 -0.0079 8.0010 0.5045 0.4469 -0.7330
14.9910 -3.0099 -0.9967 0.9073 0.0509 -0.4363
-3.0119 -4.9982 -11.9967 0.3117 -0.4928 0.7970
5.9897 -3.0038 -15.9975 0.5540 -0.7865 0.3144
-11.0036 -1.9929 -7.9995 -0.2966 -0.3760 0.8430
-7.9945 3.0056 -11.0028 -0.5665 -0.7203 0.3809
-2.9834 8.0026 -1.0060 -0.7849 -0.3391 -0.4639
-10.9884 5.0076 -3.0044 -0.8845 -0.3448 0.1847
13.9992 1.9914 -12.0005 0.4841 -0.7400 -0.5350
-0.0053 -0.9997 -16.9994 0.1294 -0.9133 0.4577
2.9823 -8.0025 -4.9941 0.8016 0.0042 0.5978
-1.0005 -0.9991 17.0009 -0.0095 0.9841 -0.2553
-12.9931 1.0082 12.9984 -0.6889 0.6897 0.2322
0.9966 -3.0012 15.0023 0.2480 0.9433 -0.1468
-6.0053 -3.9958 15.0029 0.0226 0.9785 0.2546
7.9842 -7.0064 2.0066 0.9196 0.3597 0.1325
-4.9878 5.0043 13.9956 -0.6686 0.6041 -0.4721
-6.9838 7.0058 6.9937 -0.9009 0.1426 -0.3796
-3.0155 -7.9987 1.0055 0.5215 0.3389 0.7411
4.9844 -7.0039 7.0083 0.7738 0.6387 0.1594
